data_4130837
loop_
_publ_author_name
'Mohapatra, Chandrajeet'
'Kundu, Subrata'
'Paesch, Alexander N.'
'Herbst-Irmer, Regine'
'Stalke, Dietmar'
'Andrada, Diego M.'
'Frenking, Gernot'
'Roesky, Herbert W.'

_publ_section_title
;
 The Structure of the Carbene Stabilized Si2H2 May Be Equally Well
 Described with Coordinate Bonds as with Classical Double Bonds.
;
_journal_issue 33
_journal_name_full 'Journal of the American Chemical Society'
_journal_page_first 10429
_journal_page_last 10432
_journal_paper_doi 10.1021/jacs.6b07361
_journal_volume 138
_journal_year 2016
_chemical_formula_moiety 'C40 H64 N2 Si2'
_chemical_formula_sum 'C40 H64 N2 Si2'
_chemical_formula_weight 629.11
_space_group_crystal_system triclinic
_space_group_IT_number 2
_space_group_name_Hall '-P 1'
_space_group_name_H-M_alt 'P -1'
_atom_sites_solution_hydrogens mixed
_audit_creation_method SHELXL-2014/7
_cell_angle_alpha 89.69(2)
_cell_angle_beta 77.64(2)
_cell_angle_gamma 64.10(3)
_cell_formula_units_Z 1
_cell_length_a 9.229(2)
_cell_length_b 10.253(3)
_cell_length_c 11.671(3)
_cell_measurement_reflns_used 4023
_cell_measurement_temperature 100(2)
_cell_measurement_theta_max 25.3385
_cell_measurement_theta_min 2.2195
_cell_volume 965.5(5)
_computing_cell_refinement 'SAINT V8.30C'
_computing_data_collection 'APEX2 v2012.2'
_computing_data_reduction 'SAINT V8.30C'
_computing_molecular_graphics 'XP Version 5.1'
_computing_publication_material 'XP Version 5.1'
_computing_structure_refinement 'SHELXL-2014/7 (Sheldrick, 2014)'
_computing_structure_solution 'SHELXT (G.M.Sheldrick,Acta Cryst.(2015)A71,3-8)'
_diffrn_ambient_temperature 100(2)
_diffrn_measured_fraction_theta_full 1.000
_diffrn_measured_fraction_theta_max 0.999
_diffrn_measurement_device_type 'Bruker Smart APEX II Quazar'
_diffrn_measurement_method 'omega scans'
_diffrn_radiation_type MoK\a
_diffrn_radiation_wavelength 0.71073
_diffrn_reflns_av_R_equivalents 0.0499
_diffrn_reflns_av_unetI/netI 0.0366
_diffrn_reflns_Laue_measured_fraction_full 1.000
_diffrn_reflns_Laue_measured_fraction_max 0.999
_diffrn_reflns_limit_h_max 11
_diffrn_reflns_limit_h_min -11
_diffrn_reflns_limit_k_max 12
_diffrn_reflns_limit_k_min -12
_diffrn_reflns_limit_l_max 14
_diffrn_reflns_limit_l_min -14
_diffrn_reflns_number 20521
_diffrn_reflns_point_group_measured_fraction_full 1.000
_diffrn_reflns_point_group_measured_fraction_max 0.999
_diffrn_reflns_theta_full 25.242
_diffrn_reflns_theta_max 25.358
_diffrn_reflns_theta_min 2.219
_diffrn_source 'INCOATEC Microsource'
_exptl_absorpt_coefficient_mu 0.120
_exptl_absorpt_correction_T_max 0.7452
_exptl_absorpt_correction_T_min 0.6957
_exptl_absorpt_correction_type multi-scan
_exptl_absorpt_process_details SADABS-2014/5
_exptl_crystal_colour purple
_exptl_crystal_density_diffrn 1.082
_exptl_crystal_description Block
_exptl_crystal_F_000 346
_exptl_crystal_size_max 0.156
_exptl_crystal_size_mid 0.107
_exptl_crystal_size_min 0.074
_refine_diff_density_max 0.317
_refine_diff_density_min -0.278
_refine_diff_density_rms 0.043
_refine_ls_extinction_method none
_refine_ls_goodness_of_fit_ref 1.030
_refine_ls_hydrogen_treatment mixed
_refine_ls_matrix_type full
_refine_ls_number_parameters 211
_refine_ls_number_reflns 3534
_refine_ls_number_restraints 0
_refine_ls_restrained_S_all 1.030
_refine_ls_R_factor_all 0.0557
_refine_ls_R_factor_gt 0.0387
_refine_ls_shift/su_max 0.000
_refine_ls_shift/su_mean 0.000
_refine_ls_structure_factor_coef Fsqd
_refine_ls_weighting_details 'w=1/[\s^2^(Fo^2^)+(0.0220P)^2^+0.6513P] where P=(Fo^2^+2Fc^2^)/3'
_refine_ls_weighting_scheme calc
_refine_ls_wR_factor_gt 0.0775
_refine_ls_wR_factor_ref 0.0848
_reflns_Friedel_coverage 0.000
_reflns_number_gt 2831
_reflns_number_total 3534
_reflns_threshold_expression 'I > 2\s(I)'
_cod_data_source_file ja6b07361_si_004.cif
_cod_data_source_block final
_cod_database_code 4130837
_shelx_shelxl_version_number 2014/7
_shelx_space_group_comment
;
The symmetry employed for this shelxl refinement is uniquely defined
by the following loop, which should always be used as a source of
symmetry information in preference to the above space-group names.
They are only intended as comments.
;
_shelx_estimated_absorpt_t_min 0.982
_shelx_estimated_absorpt_t_max 0.991

loop_
_space_group_symop_operation_xyz
'x, y, z'
'-x, -y, -z'

loop_
_atom_site_label
_atom_site_type_symbol
_atom_site_fract_x
_atom_site_fract_y
_atom_site_fract_z
_atom_site_U_iso_or_equiv
_atom_site_adp_type
_atom_site_occupancy
_atom_site_site_symmetry_order
_atom_site_calc_flag
_atom_site_refinement_flags_posn
_atom_site_refinement_flags_adp
Si1 Si 0.55582(6) 0.87541(5) 0.47202(4) 0.01648(13) Uani 1 1 d . .
H1 H 0.733(2) 0.810(2) 0.4526(16) 0.029(5) Uiso 1 1 d . .
N1 N 0.61585(16) 0.72688(14) 0.24886(12) 0.0125(3) Uani 1 1 d . .
C1 C 0.5146(2) 0.83999(18) 0.33293(14) 0.0140(4) Uani 1 1 d . .
C2 C 0.3471(2) 0.91705(18) 0.30003(15) 0.0161(4) Uani 1 1 d . .
C3 C 0.3526(2) 0.80119(19) 0.21329(15) 0.0180(4) Uani 1 1 d . .
H3A H 0.2961 0.7459 0.2554 0.022 Uiso 1 1 calc R U
H3B H 0.2958 0.8485 0.1508 0.022 Uiso 1 1 calc R U
C4 C 0.5347(2) 0.69869(18) 0.15911(14) 0.0156(4) Uani 1 1 d . .
C5 C 0.3380(2) 1.05414(19) 0.24152(16) 0.0221(4) Uani 1 1 d . .
H5A H 0.2347 1.1008 0.2149 0.033 Uiso 1 1 calc R U
H5B H 0.4326 1.0268 0.1737 0.033 Uiso 1 1 calc R U
H5C H 0.3409 1.1222 0.2986 0.033 Uiso 1 1 calc R U
C6 C 0.1974(2) 0.9604(2) 0.40496(16) 0.0218(4) Uani 1 1 d . .
H6A H 0.0953 1.0010 0.3767 0.033 Uiso 1 1 calc R U
H6B H 0.1952 1.0336 0.4598 0.033 Uiso 1 1 calc R U
H6C H 0.2061 0.8742 0.4455 0.033 Uiso 1 1 calc R U
C7 C 0.5976(2) 0.7341(2) 0.03635(15) 0.0231(4) Uani 1 1 d . .
H7A H 0.5449 0.7109 -0.0197 0.035 Uiso 1 1 calc R U
H7B H 0.7181 0.6760 0.0113 0.035 Uiso 1 1 calc R U
H7C H 0.5701 0.8380 0.0389 0.035 Uiso 1 1 calc R U
C8 C 0.5644(2) 0.54008(19) 0.14922(16) 0.0219(4) Uani 1 1 d . .
H8A H 0.5041 0.5271 0.0941 0.033 Uiso 1 1 calc R U
H8B H 0.5250 0.5148 0.2269 0.033 Uiso 1 1 calc R U
H8C H 0.6832 0.4765 0.1203 0.033 Uiso 1 1 calc R U
C9 C 0.7905(2) 0.64350(17) 0.24441(14) 0.0134(4) Uani 1 1 d . .
C10 C 0.9029(2) 0.69399(18) 0.18339(14) 0.0159(4) Uani 1 1 d . .
C11 C 1.0705(2) 0.61134(19) 0.17914(15) 0.0196(4) Uani 1 1 d . .
H11 H 1.1481 0.6423 0.1370 0.023 Uiso 1 1 calc R U
C12 C 1.1267(2) 0.4852(2) 0.23481(16) 0.0218(4) Uani 1 1 d . .
H12 H 1.2419 0.4293 0.2294 0.026 Uiso 1 1 calc R U
C13 C 1.0144(2) 0.44097(19) 0.29829(15) 0.0196(4) Uani 1 1 d . .
H13 H 1.0535 0.3558 0.3382 0.024 Uiso 1 1 calc R U
C14 C 0.8449(2) 0.51852(18) 0.30514(14) 0.0159(4) Uani 1 1 d . .
C15 C 0.7295(2) 0.46628(19) 0.38239(15) 0.0184(4) Uani 1 1 d . .
H15 H 0.6131 0.5341 0.3799 0.022 Uiso 1 1 calc R U
C16 C 0.7438(2) 0.4687(2) 0.51097(16) 0.0252(4) Uani 1 1 d . .
H16A H 0.6652 0.4385 0.5595 0.038 Uiso 1 1 calc R U
H16B H 0.7185 0.5676 0.5400 0.038 Uiso 1 1 calc R U
H16C H 0.8568 0.4015 0.5155 0.038 Uiso 1 1 calc R U
C17 C 0.7651(2) 0.31189(19) 0.33817(17) 0.0264(4) Uani 1 1 d . .
H17A H 0.6797 0.2870 0.3833 0.040 Uiso 1 1 calc R U
H17B H 0.8740 0.2420 0.3486 0.040 Uiso 1 1 calc R U
H17C H 0.7642 0.3082 0.2544 0.040 Uiso 1 1 calc R U
C18 C 0.8480(2) 0.83868(19) 0.13029(15) 0.0197(4) Uani 1 1 d . .
H18 H 0.7279 0.8761 0.1312 0.024 Uiso 1 1 calc R U
C19 C 0.8663(2) 0.9509(2) 0.20470(17) 0.0268(4) Uani 1 1 d . .
H19A H 0.8017 0.9628 0.2857 0.040 Uiso 1 1 calc R U
H19B H 0.8255 1.0445 0.1711 0.040 Uiso 1 1 calc R U
H19C H 0.9833 0.9170 0.2048 0.040 Uiso 1 1 calc R U
C20 C 0.9430(2) 0.8226(2) 0.00168(16) 0.0275(5) Uani 1 1 d . .
H20A H 0.9374 0.7454 -0.0436 0.041 Uiso 1 1 calc R U
H20B H 1.0591 0.7974 -0.0008 0.041 Uiso 1 1 calc R U
H20C H 0.8931 0.9149 -0.0326 0.041 Uiso 1 1 calc R U

loop_
_atom_site_aniso_label
_atom_site_aniso_U_11
_atom_site_aniso_U_22
_atom_site_aniso_U_33
_atom_site_aniso_U_23
_atom_site_aniso_U_13
_atom_site_aniso_U_12
Si1 0.0175(3) 0.0152(3) 0.0154(3) -0.00198(19) -0.00526(19) -0.0054(2)
N1 0.0111(7) 0.0139(7) 0.0115(7) -0.0016(6) -0.0029(6) -0.0046(6)
C1 0.0135(8) 0.0126(8) 0.0151(9) 0.0018(7) -0.0017(7) -0.0060(7)
C2 0.0133(9) 0.0172(9) 0.0170(9) 0.0009(7) -0.0048(7) -0.0056(7)
C3 0.0157(9) 0.0227(10) 0.0179(9) 0.0009(7) -0.0059(7) -0.0096(8)
C4 0.0147(9) 0.0195(9) 0.0132(9) -0.0008(7) -0.0042(7) -0.0078(8)
C5 0.0217(10) 0.0187(10) 0.0230(10) 0.0023(8) -0.0083(8) -0.0050(8)
C6 0.0139(9) 0.0253(10) 0.0231(10) -0.0035(8) -0.0025(7) -0.0067(8)
C7 0.0240(10) 0.0319(11) 0.0160(9) -0.0002(8) -0.0056(8) -0.0142(9)
C8 0.0232(10) 0.0222(10) 0.0217(10) -0.0034(8) -0.0078(8) -0.0103(8)
C9 0.0128(8) 0.0143(9) 0.0114(8) -0.0050(7) -0.0015(7) -0.0051(7)
C10 0.0170(9) 0.0185(9) 0.0125(8) -0.0025(7) -0.0033(7) -0.0083(8)
C11 0.0159(9) 0.0259(10) 0.0172(9) -0.0038(8) 0.0001(7) -0.0112(8)
C12 0.0127(9) 0.0254(10) 0.0211(10) -0.0048(8) -0.0023(7) -0.0034(8)
C13 0.0195(9) 0.0162(9) 0.0182(9) -0.0002(7) -0.0056(7) -0.0030(8)
C14 0.0176(9) 0.0143(9) 0.0135(9) -0.0043(7) -0.0033(7) -0.0053(7)
C15 0.0184(9) 0.0167(9) 0.0187(9) 0.0035(7) -0.0031(7) -0.0072(8)
C16 0.0274(11) 0.0264(11) 0.0189(10) 0.0051(8) -0.0039(8) -0.0102(9)
C17 0.0292(11) 0.0187(10) 0.0308(11) 0.0044(8) -0.0071(9) -0.0101(9)
C18 0.0180(9) 0.0210(10) 0.0221(10) 0.0025(8) -0.0035(7) -0.0111(8)
C19 0.0285(11) 0.0232(10) 0.0314(11) 0.0010(8) -0.0028(9) -0.0159(9)
C20 0.0328(11) 0.0317(11) 0.0229(10) 0.0083(9) -0.0058(9) -0.0192(10)

loop_
_atom_type_symbol
_atom_type_description
_atom_type_scat_dispersion_real
_atom_type_scat_dispersion_imag
_atom_type_scat_source
C C 0.0033 0.0016 'International Tables Vol C Tables 4.2.6.8 and 6.1.1.4'
H H 0.0000 0.0000 'International Tables Vol C Tables 4.2.6.8 and 6.1.1.4'
N N 0.0061 0.0033 'International Tables Vol C Tables 4.2.6.8 and 6.1.1.4'
Si Si 0.0817 0.0704 'International Tables Vol C Tables 4.2.6.8 and 6.1.1.4'

loop_
_geom_angle_atom_site_label_1
_geom_angle_atom_site_label_2
_geom_angle_atom_site_label_3
_geom_angle
_geom_angle_site_symmetry_1
_geom_angle_site_symmetry_3
C1 Si1 Si1 111.81(6) . 2_676
C1 Si1 H1 105.6(7) . .
Si1 Si1 H1 110.0(7) 2_676 .
C1 N1 C9 121.82(13) . .
C1 N1 C4 115.44(13) . .
C9 N1 C4 122.70(13) . .
N1 C1 C2 107.64(14) . .
N1 C1 Si1 126.47(12) . .
C2 C1 Si1 125.10(12) . .
C1 C2 C6 113.92(14) . .
C1 C2 C5 108.60(14) . .
C6 C2 C5 109.15(14) . .
C1 C2 C3 102.72(13) . .
C6 C2 C3 110.04(14) . .
C5 C2 C3 112.35(14) . .
C4 C3 C2 107.74(13) . .
C4 C3 H3A 110.2 . .
C2 C3 H3A 110.2 . .
C4 C3 H3B 110.2 . .
C2 C3 H3B 110.2 . .
H3A C3 H3B 108.5 . .
N1 C4 C8 111.67(14) . .
N1 C4 C3 100.73(13) . .
C8 C4 C3 111.37(14) . .
N1 C4 C7 112.14(13) . .
C8 C4 C7 107.95(14) . .
C3 C4 C7 112.95(14) . .
C2 C5 H5A 109.5 . .
C2 C5 H5B 109.5 . .
H5A C5 H5B 109.5 . .
C2 C5 H5C 109.5 . .
H5A C5 H5C 109.5 . .
H5B C5 H5C 109.5 . .
C2 C6 H6A 109.5 . .
C2 C6 H6B 109.5 . .
H6A C6 H6B 109.5 . .
C2 C6 H6C 109.5 . .
H6A C6 H6C 109.5 . .
H6B C6 H6C 109.5 . .
C4 C7 H7A 109.5 . .
C4 C7 H7B 109.5 . .
H7A C7 H7B 109.5 . .
C4 C7 H7C 109.5 . .
H7A C7 H7C 109.5 . .
H7B C7 H7C 109.5 . .
C4 C8 H8A 109.5 . .
C4 C8 H8B 109.5 . .
H8A C8 H8B 109.5 . .
C4 C8 H8C 109.5 . .
H8A C8 H8C 109.5 . .
H8B C8 H8C 109.5 . .
C14 C9 C10 121.11(15) . .
C14 C9 N1 119.90(14) . .
C10 C9 N1 118.92(15) . .
C11 C10 C9 117.98(16) . .
C11 C10 C18 118.76(15) . .
C9 C10 C18 123.11(15) . .
C12 C11 C10 121.58(16) . .
C12 C11 H11 119.2 . .
C10 C11 H11 119.2 . .
C13 C12 C11 119.61(16) . .
C13 C12 H12 120.2 . .
C11 C12 H12 120.2 . .
C12 C13 C14 121.53(17) . .
C12 C13 H13 119.2 . .
C14 C13 H13 119.2 . .
C13 C14 C9 118.08(16) . .
C13 C14 C15 117.85(15) . .
C9 C14 C15 124.02(15) . .
C14 C15 C16 110.98(14) . .
C14 C15 C17 111.77(15) . .
C16 C15 C17 109.29(15) . .
C14 C15 H15 108.2 . .
C16 C15 H15 108.2 . .
C17 C15 H15 108.2 . .
C15 C16 H16A 109.5 . .
C15 C16 H16B 109.5 . .
H16A C16 H16B 109.5 . .
C15 C16 H16C 109.5 . .
H16A C16 H16C 109.5 . .
H16B C16 H16C 109.5 . .
C15 C17 H17A 109.5 . .
C15 C17 H17B 109.5 . .
H17A C17 H17B 109.5 . .
C15 C17 H17C 109.5 . .
H17A C17 H17C 109.5 . .
H17B C17 H17C 109.5 . .
C10 C18 C19 110.73(15) . .
C10 C18 C20 112.18(15) . .
C19 C18 C20 110.30(15) . .
C10 C18 H18 107.8 . .
C19 C18 H18 107.8 . .
C20 C18 H18 107.8 . .
C18 C19 H19A 109.5 . .
C18 C19 H19B 109.5 . .
H19A C19 H19B 109.5 . .
C18 C19 H19C 109.5 . .
H19A C19 H19C 109.5 . .
H19B C19 H19C 109.5 . .
C18 C20 H20A 109.5 . .
C18 C20 H20B 109.5 . .
H20A C20 H20B 109.5 . .
C18 C20 H20C 109.5 . .
H20A C20 H20C 109.5 . .
H20B C20 H20C 109.5 . .

loop_
_geom_bond_atom_site_label_1
_geom_bond_atom_site_label_2
_geom_bond_distance
_geom_bond_site_symmetry_2
Si1 C1 1.8173(18) .
Si1 Si1 2.3336(13) 2_676
Si1 H1 1.437(18) .
N1 C1 1.362(2) .
N1 C9 1.447(2) .
N1 C4 1.506(2) .
C1 C2 1.532(2) .
C2 C6 1.533(2) .
C2 C5 1.536(2) .
C2 C3 1.541(2) .
C3 C4 1.529(2) .
C3 H3A 0.9900 .
C3 H3B 0.9900 .
C4 C8 1.527(2) .
C4 C7 1.531(2) .
C5 H5A 0.9800 .
C5 H5B 0.9800 .
C5 H5C 0.9800 .
C6 H6A 0.9800 .
C6 H6B 0.9800 .
C6 H6C 0.9800 .
C7 H7A 0.9800 .
C7 H7B 0.9800 .
C7 H7C 0.9800 .
C8 H8A 0.9800 .
C8 H8B 0.9800 .
C8 H8C 0.9800 .
C9 C14 1.406(2) .
C9 C10 1.414(2) .
C10 C11 1.391(2) .
C10 C18 1.520(2) .
C11 C12 1.383(3) .
C11 H11 0.9500 .
C12 C13 1.381(3) .
C12 H12 0.9500 .
C13 C14 1.395(2) .
C13 H13 0.9500 .
C14 C15 1.521(2) .
C15 C16 1.535(2) .
C15 C17 1.537(2) .
C15 H15 1.0000 .
C16 H16A 0.9800 .
C16 H16B 0.9800 .
C16 H16C 0.9800 .
C17 H17A 0.9800 .
C17 H17B 0.9800 .
C17 H17C 0.9800 .
C18 C19 1.533(2) .
C18 C20 1.537(2) .
C18 H18 1.0000 .
C19 H19A 0.9800 .
C19 H19B 0.9800 .
C19 H19C 0.9800 .
C20 H20A 0.9800 .
C20 H20B 0.9800 .
C20 H20C 0.9800 .

loop_
_geom_torsion_atom_site_label_1
_geom_torsion_atom_site_label_2
_geom_torsion_atom_site_label_3
_geom_torsion_atom_site_label_4
_geom_torsion
_geom_torsion_site_symmetry_1
C9 N1 C1 C2 171.39(14) .
C4 N1 C1 C2 -6.50(18) .
C9 N1 C1 Si1 -18.5(2) .
C4 N1 C1 Si1 163.65(12) .
Si1 Si1 C1 N1 146.17(13) 2_676
Si1 Si1 C1 C2 -45.32(15) 2_676
N1 C1 C2 C6 137.70(15) .
Si1 C1 C2 C6 -32.6(2) .
N1 C1 C2 C5 -100.43(16) .
Si1 C1 C2 C5 89.24(16) .
N1 C1 C2 C3 18.72(17) .
Si1 C1 C2 C3 -151.60(12) .
C1 C2 C3 C4 -24.33(17) .
C6 C2 C3 C4 -145.98(14) .
C5 C2 C3 C4 92.18(16) .
C1 N1 C4 C8 -127.07(15) .
C9 N1 C4 C8 55.06(19) .
C1 N1 C4 C3 -8.75(18) .
C9 N1 C4 C3 173.37(14) .
C1 N1 C4 C7 111.62(16) .
C9 N1 C4 C7 -66.3(2) .
C2 C3 C4 N1 20.30(16) .
C2 C3 C4 C8 138.83(15) .
C2 C3 C4 C7 -99.50(16) .
C1 N1 C9 C14 90.72(19) .
C4 N1 C9 C14 -91.54(19) .
C1 N1 C9 C10 -86.14(19) .
C4 N1 C9 C10 91.60(18) .
C14 C9 C10 C11 3.9(2) .
N1 C9 C10 C11 -179.33(14) .
C14 C9 C10 C18 -171.66(15) .
N1 C9 C10 C18 5.2(2) .
C9 C10 C11 C12 -1.5(2) .
C18 C10 C11 C12 174.26(16) .
C10 C11 C12 C13 -1.3(3) .
C11 C12 C13 C14 1.8(3) .
C12 C13 C14 C9 0.5(3) .
C12 C13 C14 C15 -176.82(16) .
C10 C9 C14 C13 -3.4(2) .
N1 C9 C14 C13 179.82(14) .
C10 C9 C14 C15 173.77(15) .
N1 C9 C14 C15 -3.0(2) .
C13 C14 C15 C16 59.8(2) .
C9 C14 C15 C16 -117.38(18) .
C13 C14 C15 C17 -62.5(2) .
C9 C14 C15 C17 120.33(18) .
C11 C10 C18 C19 -69.8(2) .
C9 C10 C18 C19 105.63(18) .
C11 C10 C18 C20 53.9(2) .
C9 C10 C18 C20 -130.67(17) .
